data_2235158
loop_
_publ_author_name
'Ovalle, Sa\'ul'
'Elizondo Mart\'inez, Perla'
'P\'erez Rodr\'iguez, Nancy'
'Bern\`es, Sylvain'
'Flores-Alamo, Marcos'

_publ_section_title
;
 Tris[2-(2<i>H</i>-indazol-2-yl)ethyl]amine
;
_journal_coeditor_code LR2063
_journal_issue 6
_journal_name_full 'Acta Crystallographica Section E'
_journal_page_first o1879
_journal_page_last o1880
_journal_paper_doi 10.1107/S1600536812022027
_journal_volume 68
_journal_year 2012
_chemical_formula_iupac 'C27 H27 N7'
_chemical_formula_moiety 'C27 H27 N7'
_chemical_formula_sum 'C27 H27 N7'
_chemical_formula_weight 449.56
_chemical_melting_point 445
_chemical_name_systematic
;
Tris[2-(2<i>H</i>-indazol-2-yl)ethyl]amine
;
_space_group_IT_number 148
_symmetry_cell_setting trigonal
_symmetry_space_group_name_Hall '-R 3'
_symmetry_space_group_name_H-M 'R -3 :H'
_atom_sites_solution_hydrogens geom
_atom_sites_solution_primary direct
_atom_sites_solution_secondary difmap
_audit_creation_method SHELXTL97
_cell_angle_alpha 90.00
_cell_angle_beta 90.00
_cell_angle_gamma 120.00
_cell_formula_units_Z 6
_cell_length_a 13.7314(15)
_cell_length_b 13.7314(15)
_cell_length_c 22.235(3)
_cell_measurement_reflns_used 1214
_cell_measurement_temperature 130(2)
_cell_measurement_theta_max 29.5392
_cell_measurement_theta_min 3.5398
_cell_volume 3630.8(7)
_computing_cell_refinement 'CrysAlis RED (Oxford Diffraction, 2009)'
_computing_data_collection 'CrysAlis CCD (Oxford Diffraction, 2009)'
_computing_data_reduction 'CrysAlis RED (Oxford Diffraction, 2009)'
_computing_molecular_graphics 'SHELXTL (Sheldrick, 2008)'
_computing_publication_material 'SHELXTL (Sheldrick, 2008)'
_computing_structure_refinement 'SHELXL97 (Sheldrick, 2008)'
_computing_structure_solution 'SHELXS97 (Sheldrick, 2008)'
_diffrn_ambient_temperature 130(2)
_diffrn_detector_area_resol_mean 10.4685
_diffrn_measured_fraction_theta_full 0.951
_diffrn_measured_fraction_theta_max 0.951
_diffrn_measurement_device_type 'Oxford Diffraction Xcalibur Atlas Gemini'
_diffrn_measurement_method '\w scans'
_diffrn_radiation_monochromator graphite
_diffrn_radiation_source 'Enhance (Mo) X-ray Source'
_diffrn_radiation_type MoK\a
_diffrn_radiation_wavelength 0.71073
_diffrn_reflns_av_R_equivalents 0.0350
_diffrn_reflns_av_sigmaI/netI 0.0415
_diffrn_reflns_limit_h_max 11
_diffrn_reflns_limit_h_min -16
_diffrn_reflns_limit_k_max 16
_diffrn_reflns_limit_k_min -11
_diffrn_reflns_limit_l_max 26
_diffrn_reflns_limit_l_min -18
_diffrn_reflns_number 2900
_diffrn_reflns_theta_full 25.27
_diffrn_reflns_theta_max 25.27
_diffrn_reflns_theta_min 3.55
_diffrn_standards_decay_% 0
_exptl_absorpt_coefficient_mu 0.077
_exptl_absorpt_correction_T_max 1.00000
_exptl_absorpt_correction_T_min 0.50921
_exptl_absorpt_correction_type multi-scan
_exptl_absorpt_process_details
;
[CrysAlis PRO (Oxford Diffraction, 2009); based on expressions derived
by
Clark & Reid (1995)]
;
_exptl_crystal_colour Orange
_exptl_crystal_density_diffrn 1.234
_exptl_crystal_density_method 'not measured'
_exptl_crystal_description Plate
_exptl_crystal_F_000 1428
_exptl_crystal_size_max 0.40
_exptl_crystal_size_mid 0.20
_exptl_crystal_size_min 0.20
_refine_diff_density_max 0.119
_refine_diff_density_min -0.145
_refine_ls_extinction_method none
_refine_ls_goodness_of_fit_ref 0.959
_refine_ls_hydrogen_treatment constr
_refine_ls_matrix_type full
_refine_ls_number_constraints 0
_refine_ls_number_parameters 103
_refine_ls_number_reflns 1404
_refine_ls_number_restraints 0
_refine_ls_restrained_S_all 0.959
_refine_ls_R_factor_all 0.0778
_refine_ls_R_factor_gt 0.0446
_refine_ls_shift/su_max 0.000
_refine_ls_shift/su_mean 0.000
_refine_ls_structure_factor_coef Fsqd
_refine_ls_weighting_details 'calc w=1/[\s^2^(Fo^2^)+(0.0792P)^2^] where P=(Fo^2^+2Fc^2^)/3'
_refine_ls_weighting_scheme calc
_refine_ls_wR_factor_gt 0.1174
_refine_ls_wR_factor_ref 0.1312
_reflns_number_gt 852
_reflns_number_total 1404
_reflns_threshold_expression I>2\s(I)
_cod_data_source_file lr2063.cif
_cod_data_source_block I
_cod_original_cell_volume 3630.8(8)
_cod_original_sg_symbol_H-M 'R -3'
_cod_database_code 2235158
_cod_database_fobs_code 2235158

loop_
_symmetry_equiv_pos_as_xyz
'x, y, z'
'-y, x-y, z'
'-x+y, -x, z'
'x+2/3, y+1/3, z+1/3'
'-y+2/3, x-y+1/3, z+1/3'
'-x+y+2/3, -x+1/3, z+1/3'
'x+1/3, y+2/3, z+2/3'
'-y+1/3, x-y+2/3, z+2/3'
'-x+y+1/3, -x+2/3, z+2/3'
'-x, -y, -z'
'y, -x+y, -z'
'x-y, x, -z'
'-x+2/3, -y+1/3, -z+1/3'
'y+2/3, -x+y+1/3, -z+1/3'
'x-y+2/3, x+1/3, -z+1/3'
'-x+1/3, -y+2/3, -z+2/3'
'y+1/3, -x+y+2/3, -z+2/3'
'x-y+1/3, x+2/3, -z+2/3'

loop_
_atom_site_type_symbol
_atom_site_label
_atom_site_fract_x
_atom_site_fract_y
_atom_site_fract_z
_atom_site_U_iso_or_equiv
_atom_site_adp_type
_atom_site_calc_flag
_atom_site_refinement_flags
_atom_site_occupancy
_atom_site_symmetry_multiplicity
N N1 0.06603(12) 0.53619(12) 0.91972(8) 0.0708(5) Uani d . 1 1
N N2 0.14166(12) 0.50358(11) 0.93250(7) 0.0667(5) Uani d . 1 1
N N3 0.3333 0.6667 1.01076(10) 0.0624(7) Uani d S 1 3
C C1 0.19002(14) 0.48969(15) 0.88423(10) 0.0724(6) Uani d . 1 1
H H1A 0.2435 0.4671 0.8839 0.087 Uiso calc R 1 1
C C2 0.16242(17) 0.51736(19) 0.77209(10) 0.0881(7) Uani d . 1 1
H H2A 0.2129 0.4981 0.7558 0.106 Uiso calc R 1 1
C C3 0.1031(2) 0.54814(19) 0.73614(11) 0.0956(8) Uani d . 1 1
H H3A 0.1128 0.5501 0.6947 0.115 Uiso calc R 1 1
C C4 0.0267(2) 0.57740(17) 0.76090(12) 0.0932(8) Uani d . 1 1
H H4A -0.0127 0.5990 0.7353 0.112 Uiso calc R 1 1
C C5 0.00892(17) 0.57496(15) 0.82125(12) 0.0822(6) Uani d . 1 1
H H5A -0.0423 0.5938 0.8369 0.099 Uiso calc R 1 1
C C6 0.06970(13) 0.54348(13) 0.85902(10) 0.0625(5) Uani d . 1 1
C C7 0.14644(13) 0.51492(14) 0.83448(9) 0.0647(5) Uani d . 1 1
C C8 0.15877(17) 0.48420(16) 0.99499(9) 0.0802(6) Uani d . 1 1
H H8A 0.2021 0.4460 0.9963 0.096 Uiso calc R 1 1
H H8B 0.0863 0.4351 1.0133 0.096 Uiso calc R 1 1
C C9 0.21862(15) 0.59058(16) 1.03092(8) 0.0771(6) Uani d . 1 1
H H9A 0.1761 0.6295 1.0287 0.093 Uiso calc R 1 1
H H9B 0.2206 0.5714 1.0727 0.093 Uiso calc R 1 1

loop_
_atom_site_aniso_label
_atom_site_aniso_U_11
_atom_site_aniso_U_22
_atom_site_aniso_U_33
_atom_site_aniso_U_12
_atom_site_aniso_U_13
_atom_site_aniso_U_23
N1 0.0597(10) 0.0648(9) 0.0921(13) 0.0343(8) 0.0033(8) 0.0052(8)
N2 0.0544(9) 0.0587(9) 0.0845(12) 0.0265(7) -0.0009(8) 0.0072(7)
N3 0.0626(10) 0.0626(10) 0.0621(16) 0.0313(5) 0.000 0.000
C1 0.0472(10) 0.0709(12) 0.0993(16) 0.0298(9) 0.0048(10) 0.0007(10)
C2 0.0654(13) 0.0928(16) 0.0912(17) 0.0283(11) -0.0011(11) -0.0138(12)
C3 0.0872(16) 0.0865(16) 0.0829(17) 0.0209(13) -0.0145(13) -0.0056(12)
C4 0.0903(16) 0.0622(13) 0.110(2) 0.0255(12) -0.0399(14) -0.0024(12)
C5 0.0740(13) 0.0594(12) 0.1138(19) 0.0338(10) -0.0214(12) -0.0076(11)
C6 0.0464(10) 0.0429(9) 0.0907(15) 0.0168(8) -0.0048(9) 0.0011(8)
C7 0.0417(9) 0.0580(11) 0.0835(14) 0.0168(8) -0.0031(9) -0.0060(9)
C8 0.0712(13) 0.0675(13) 0.0906(15) 0.0262(10) -0.0005(10) 0.0155(10)
C9 0.0736(13) 0.0812(14) 0.0715(14) 0.0349(11) 0.0126(10) 0.0132(10)

loop_
_atom_type_symbol
_atom_type_description
_atom_type_scat_dispersion_real
_atom_type_scat_dispersion_imag
_atom_type_scat_source
C C 0.0033 0.0016 'International Tables Vol C Tables 4.2.6.8 and 6.1.1.4'
H H 0.0000 0.0000 'International Tables Vol C Tables 4.2.6.8 and 6.1.1.4'
N N 0.0061 0.0033 'International Tables Vol C Tables 4.2.6.8 and 6.1.1.4'

loop_
_geom_angle_atom_site_label_1
_geom_angle_atom_site_label_2
_geom_angle_atom_site_label_3
_geom_angle_site_symmetry_1
_geom_angle_site_symmetry_3
_geom_angle
N2 N1 C6 . . 103.18(13)
C1 N2 N1 . . 113.64(15)
C1 N2 C8 . . 127.49(17)
N1 N2 C8 . . 118.84(15)
C9 N3 C9 3_565 . 110.99(10)
C9 N3 C9 3_565 2_665 110.99(11)
C9 N3 C9 . 2_665 110.99(11)
N2 C1 C7 . . 107.54(17)
N2 C1 H1A . . 126.2
C7 C1 H1A . . 126.2
C3 C2 C7 . . 118.8(2)
C3 C2 H2A . . 120.6
C7 C2 H2A . . 120.6
C2 C3 C4 . . 120.6(2)
C2 C3 H3A . . 119.7
C4 C3 H3A . . 119.7
C5 C4 C3 . . 121.9(2)
C5 C4 H4A . . 119.1
C3 C4 H4A . . 119.1
C4 C5 C6 . . 118.2(2)
C4 C5 H5A . . 120.9
C6 C5 H5A . . 120.9
N1 C6 C5 . . 128.11(18)
N1 C6 C7 . . 111.85(16)
C5 C6 C7 . . 120.0(2)
C1 C7 C2 . . 135.71(19)
C1 C7 C6 . . 103.79(18)
C2 C7 C6 . . 120.51(18)
N2 C8 C9 . . 112.99(15)
N2 C8 H8A . . 109.0
C9 C8 H8A . . 109.0
N2 C8 H8B . . 109.0
C9 C8 H8B . . 109.0
H8A C8 H8B . . 107.8
N3 C9 C8 . . 113.80(16)
N3 C9 H9A . . 108.8
C8 C9 H9A . . 108.8
N3 C9 H9B . . 108.8
C8 C9 H9B . . 108.8
H9A C9 H9B . . 107.7

loop_
_geom_bond_atom_site_label_1
_geom_bond_atom_site_label_2
_geom_bond_site_symmetry_2
_geom_bond_distance
N1 N2 . 1.351(2)
N1 C6 . 1.353(2)
N2 C1 . 1.325(2)
N2 C8 . 1.456(2)
N3 C9 3_565 1.4588(19)
N3 C9 . 1.4588(19)
N3 C9 2_665 1.4588(19)
C1 C7 . 1.382(3)
C1 H1A . 0.9300
C2 C3 . 1.351(3)
C2 C7 . 1.402(3)
C2 H2A . 0.9300
C3 C4 . 1.410(3)
C3 H3A . 0.9300
C4 C5 . 1.361(3)
C4 H4A . 0.9300
C5 C6 . 1.396(3)
C5 H5A . 0.9300
C6 C7 . 1.405(2)
C8 C9 . 1.499(3)
C8 H8A . 0.9700
C8 H8B . 0.9700
C9 H9A . 0.9700
C9 H9B . 0.9700

loop_
_geom_torsion_atom_site_label_1
_geom_torsion_atom_site_label_2
_geom_torsion_atom_site_label_3
_geom_torsion_atom_site_label_4
_geom_torsion_site_symmetry_1
_geom_torsion
C6 N1 N2 C1 . -0.53(18)
C6 N1 N2 C8 . -178.56(14)
N1 N2 C1 C7 . 0.49(19)
C8 N2 C1 C7 . 178.32(15)
C7 C2 C3 C4 . 0.1(3)
C2 C3 C4 C5 . -0.6(3)
C3 C4 C5 C6 . 0.7(3)
N2 N1 C6 C5 . -179.36(16)
N2 N1 C6 C7 . 0.37(18)
C4 C5 C6 N1 . 179.45(17)
C4 C5 C6 C7 . -0.3(2)
N2 C1 C7 C2 . 179.62(19)
N2 C1 C7 C6 . -0.23(18)
C3 C2 C7 C1 . -179.5(2)
C3 C2 C7 C6 . 0.3(3)
N1 C6 C7 C1 . -0.10(18)
C5 C6 C7 C1 . 179.66(15)
N1 C6 C7 C2 . -179.97(14)
C5 C6 C7 C2 . -0.2(2)
C1 N2 C8 C9 . 111.2(2)
N1 N2 C8 C9 . -71.1(2)
C9 N3 C9 C8 3_565 159.04(17)
C9 N3 C9 C8 2_665 -77.0(3)
N2 C8 C9 N3 . -64.2(2)
